data_4069029
loop_
_publ_author_name
'Varga, Vojtech'
'C\'isa\<rov\'a, Ivana'
'Gyepes, R\'obert'
'Hor\'a\<cek, Michal'
'Kubi\<sta, Ji\<r\'i'
'Mach, Karel'

_publ_section_title
;
 Evaluation of the Oxygen \p-Donation in Permethyltitanocene Silanolates
 and Alcoholates
;
_journal_issue 6
_journal_name_full Organometallics
_journal_page_first 1748
_journal_paper_doi 10.1021/om801209f
_journal_volume 28
_journal_year 2009
_chemical_compound_source 'synthesized by the authors'
_chemical_formula_moiety 'C29 H51 O Si Ti'
_chemical_formula_sum 'C29 H51 O Si Ti'
_chemical_formula_weight 491.69
_chemical_name_systematic
; 
 ? 
;
_space_group_IT_number 2
_symmetry_cell_setting triclinic
_symmetry_space_group_name_Hall '-P 1'
_symmetry_space_group_name_H-M 'P -1'
_atom_sites_solution_hydrogens geom
_atom_sites_solution_primary direct
_atom_sites_solution_secondary difmap
_audit_creation_method SHELXL-97
_cell_angle_alpha 92.0898(13)
_cell_angle_beta 90.2051(16)
_cell_angle_gamma 94.6256(16)
_cell_formula_units_Z 4
_cell_length_a 11.8550(3)
_cell_length_b 14.9147(4)
_cell_length_c 16.2430(4)
_cell_measurement_reflns_used 9630
_cell_measurement_temperature 150(2)
_cell_measurement_theta_max 25.0
_cell_measurement_theta_min 1
_cell_volume 2860.67(13)
_computing_cell_refinement 'COLLECT and DENZO'
_computing_data_collection 'COLLECT (Hooft, 1998) and DENZO (Otwinowski & Minor, 1997)'
_computing_data_reduction 'COLLECT and DENZO'
_computing_structure_refinement 'SHELXL-97 (Sheldrick, 1997)'
_computing_structure_solution 'SIR92 (Altomare et al., 1994)'
_diffrn_ambient_temperature 150(2)
_diffrn_detector_area_resol_mean 9.091
_diffrn_measured_fraction_theta_full 0.988
_diffrn_measured_fraction_theta_max 0.988
_diffrn_measurement_device_type 'Nonius KappaCCD area detector'
_diffrn_measurement_method '\f and \w scans to fill the Ewald sphere'
_diffrn_radiation_monochromator graphite
_diffrn_radiation_source 'fine-focus sealed tube'
_diffrn_radiation_type MoK\a
_diffrn_radiation_wavelength 0.71073
_diffrn_reflns_av_R_equivalents 0.056
_diffrn_reflns_av_sigmaI/netI 0.0475
_diffrn_reflns_limit_h_max 14
_diffrn_reflns_limit_h_min -14
_diffrn_reflns_limit_k_max 17
_diffrn_reflns_limit_k_min -17
_diffrn_reflns_limit_l_max 19
_diffrn_reflns_limit_l_min 0
_diffrn_reflns_number 40988
_diffrn_reflns_theta_full 25.10
_diffrn_reflns_theta_max 25.10
_diffrn_reflns_theta_min 1.82
_diffrn_standards_number 0
_exptl_absorpt_coefficient_mu 0.359
_exptl_absorpt_correction_type none
_exptl_crystal_colour braun
_exptl_crystal_density_diffrn 1.142
_exptl_crystal_density_method 'not measured'
_exptl_crystal_description irregular
_exptl_crystal_F_000 1076
_exptl_crystal_size_max 0.4
_exptl_crystal_size_mid 0.25
_exptl_crystal_size_min 0.16
_refine_diff_density_max 0.867
_refine_diff_density_min -0.451
_refine_diff_density_rms 0.077
_refine_ls_extinction_method none
_refine_ls_goodness_of_fit_ref 1.121
_refine_ls_hydrogen_treatment constr
_refine_ls_matrix_type full
_refine_ls_number_parameters 611
_refine_ls_number_reflns 10062
_refine_ls_number_restraints 0
_refine_ls_restrained_S_all 1.121
_refine_ls_R_factor_all 0.0784
_refine_ls_R_factor_gt 0.0654
_refine_ls_shift/su_max 0.004
_refine_ls_shift/su_mean 0.000
_refine_ls_structure_factor_coef Fsqd
_refine_ls_weighting_details 'calc w=1/[\s^2^(Fo^2^)+(0.0526P)^2^+5.7981P] where P=(Fo^2^+2Fc^2^)/3'
_refine_ls_weighting_scheme calc
_refine_ls_wR_factor_gt 0.1600
_refine_ls_wR_factor_ref 0.1684
_reflns_number_gt 8546
_reflns_number_total 10062
_reflns_threshold_expression >2sigma(I)
_cod_data_source_file om801209f_si_001.cif
_cod_data_source_block titiipsio-twin-mach_structure_2
_cod_database_code 4069029

loop_
_symmetry_equiv_pos_as_xyz
'x, y, z'
'-x, -y, -z'

loop_
_atom_site_label
_atom_site_type_symbol
_atom_site_fract_x
_atom_site_fract_y
_atom_site_fract_z
_atom_site_U_iso_or_equiv
_atom_site_adp_type
_atom_site_occupancy
_atom_site_symmetry_multiplicity
_atom_site_calc_flag
_atom_site_refinement_flags
Ti1 Ti 0.42138(5) 0.76264(5) 0.22622(4) 0.02119(17) Uani 1 1 d .
Ti2 Ti 0.92475(5) 0.26496(5) 0.26868(4) 0.02140(17) Uani 1 1 d .
Si1 Si 0.67788(9) 0.74175(7) 0.11779(7) 0.0258(2) Uani 1 1 d .
Si2 Si 1.17463(9) 0.23472(7) 0.38292(7) 0.0248(2) Uani 1 1 d .
O1 O 0.5601(2) 0.75892(17) 0.16619(16) 0.0259(6) Uani 1 1 d .
O2 O 1.0633(2) 0.24909(17) 0.32645(16) 0.0255(6) Uani 1 1 d .
C1 C 0.4940(4) 0.9146(3) 0.2589(3) 0.0331(10) Uani 1 1 d .
C2 C 0.4198(4) 0.9176(3) 0.1908(3) 0.0320(9) Uani 1 1 d .
C3 C 0.3089(3) 0.8901(3) 0.2167(3) 0.0299(9) Uani 1 1 d .
C4 C 0.3135(4) 0.8734(3) 0.3012(3) 0.0313(9) Uani 1 1 d .
C5 C 0.4285(4) 0.8836(3) 0.3270(3) 0.0341(10) Uani 1 1 d .
C6 C 0.6175(4) 0.9442(3) 0.2630(4) 0.0520(13) Uani 1 1 d .
H6A H 0.6425 0.9638 0.2100 0.078 Uiso 1 1 calc R
H6B H 0.6590 0.8948 0.2787 0.078 Uiso 1 1 calc R
H6C H 0.6302 0.9929 0.3031 0.078 Uiso 1 1 calc R
C7 C 0.4481(5) 0.9503(3) 0.1062(3) 0.0464(12) Uani 1 1 d .
H7A H 0.5206 0.9839 0.1077 0.070 Uiso 1 1 calc R
H7B H 0.3914 0.9881 0.0887 0.070 Uiso 1 1 calc R
H7C H 0.4502 0.8996 0.0682 0.070 Uiso 1 1 calc R
C8 C 0.2034(4) 0.8942(3) 0.1643(3) 0.0435(11) Uani 1 1 d .
H8A H 0.1376 0.8788 0.1968 0.065 Uiso 1 1 calc R
H8B H 0.2055 0.8523 0.1181 0.065 Uiso 1 1 calc R
H8C H 0.2003 0.9539 0.1449 0.065 Uiso 1 1 calc R
C9 C 0.2155(4) 0.8689(3) 0.3606(3) 0.0455(12) Uani 1 1 d .
H9A H 0.2201 0.9223 0.3957 0.068 Uiso 1 1 calc R
H9B H 0.2186 0.8171 0.3936 0.068 Uiso 1 1 calc R
H9C H 0.1455 0.8646 0.3302 0.068 Uiso 1 1 calc R
C10 C 0.4729(5) 0.8803(3) 0.4132(3) 0.0501(13) Uani 1 1 d .
H10A H 0.5413 0.8500 0.4127 0.075 Uiso 1 1 calc R
H10B H 0.4175 0.8482 0.4464 0.075 Uiso 1 1 calc R
H10C H 0.4882 0.9404 0.4357 0.075 Uiso 1 1 calc R
C11 C 0.3980(3) 0.6034(3) 0.1912(2) 0.0247(8) Uani 1 1 d .
C12 C 0.2935(3) 0.6399(3) 0.1767(2) 0.0258(8) Uani 1 1 d .
C13 C 0.2478(3) 0.6657(3) 0.2544(3) 0.0276(9) Uani 1 1 d .
C14 C 0.3277(4) 0.6508(3) 0.3161(2) 0.0296(9) Uani 1 1 d .
C15 C 0.4216(3) 0.6131(3) 0.2767(2) 0.0261(8) Uani 1 1 d .
C16 C 0.4599(4) 0.5506(3) 0.1288(3) 0.0346(10) Uani 1 1 d .
H16A H 0.5394 0.5565 0.1415 0.052 Uiso 1 1 calc R
H16B H 0.4478 0.5730 0.0750 0.052 Uiso 1 1 calc R
H16C H 0.4324 0.4883 0.1296 0.052 Uiso 1 1 calc R
C17 C 0.2318(4) 0.6368(3) 0.0958(3) 0.0340(10) Uani 1 1 d .
H17A H 0.2853 0.6470 0.0521 0.051 Uiso 1 1 calc R
H17B H 0.1794 0.6826 0.0963 0.051 Uiso 1 1 calc R
H17C H 0.1914 0.5788 0.0871 0.051 Uiso 1 1 calc R
C18 C 0.1257(4) 0.6833(3) 0.2655(3) 0.0407(11) Uani 1 1 d .
H18A H 0.0786 0.6298 0.2504 0.061 Uiso 1 1 calc R
H18B H 0.1078 0.7312 0.2311 0.061 Uiso 1 1 calc R
H18C H 0.1128 0.7001 0.3221 0.061 Uiso 1 1 calc R
C19 C 0.3124(4) 0.6548(3) 0.4073(3) 0.0426(11) Uani 1 1 d .
H19A H 0.2435 0.6817 0.4204 0.064 Uiso 1 1 calc R
H19B H 0.3752 0.6902 0.4327 0.064 Uiso 1 1 calc R
H19C H 0.3086 0.5949 0.4276 0.064 Uiso 1 1 calc R
C20 C 0.5229(4) 0.5831(3) 0.3218(3) 0.0379(10) Uani 1 1 d .
H20A H 0.5635 0.5449 0.2856 0.057 Uiso 1 1 calc R
H20B H 0.4979 0.5504 0.3691 0.057 Uiso 1 1 calc R
H20C H 0.5717 0.6348 0.3392 0.057 Uiso 1 1 calc R
C21 C 0.7769(4) 0.8477(3) 0.1057(3) 0.0442(12) Uani 1 1 d .
H21 H 0.7742 0.8814 0.1585 0.053 Uiso 1 1 calc R
C22 C 0.9005(4) 0.8326(4) 0.0927(4) 0.0622(16) Uani 1 1 d .
H22A H 0.9078 0.7940 0.0448 0.093 Uiso 1 1 calc R
H22B H 0.9292 0.8050 0.1401 0.093 Uiso 1 1 calc R
H22C H 0.9427 0.8894 0.0851 0.093 Uiso 1 1 calc R
C23 C 0.7401(4) 0.9120(4) 0.0408(4) 0.0633(17) Uani 1 1 d .
H23A H 0.7834 0.9690 0.0478 0.095 Uiso 1 1 calc R
H23B H 0.6612 0.9203 0.0472 0.095 Uiso 1 1 calc R
H23C H 0.7528 0.8867 -0.0133 0.095 Uiso 1 1 calc R
C24 C 0.6403(3) 0.6890(3) 0.0119(3) 0.0352(10) Uani 1 1 d .
H24 H 0.6181 0.6255 0.0210 0.042 Uiso 1 1 calc R
C25 C 0.5363(4) 0.7264(4) -0.0266(3) 0.0488(13) Uani 1 1 d .
H25A H 0.5542 0.7882 -0.0396 0.073 Uiso 1 1 calc R
H25B H 0.4748 0.7225 0.0118 0.073 Uiso 1 1 calc R
H25C H 0.5148 0.6919 -0.0760 0.073 Uiso 1 1 calc R
C26 C 0.7360(5) 0.6892(5) -0.0521(3) 0.0605(16) Uani 1 1 d .
H26A H 0.7094 0.6553 -0.1008 0.091 Uiso 1 1 calc R
H26B H 0.7995 0.6622 -0.0295 0.091 Uiso 1 1 calc R
H26C H 0.7586 0.7500 -0.0660 0.091 Uiso 1 1 calc R
C27 C 0.7547(3) 0.6602(3) 0.1803(3) 0.0342(10) Uani 1 1 d .
H27 H 0.6963 0.6129 0.1939 0.041 Uiso 1 1 calc R
C28 C 0.7971(4) 0.7016(4) 0.2639(3) 0.0473(12) Uani 1 1 d .
H28A H 0.8186 0.6547 0.2983 0.071 Uiso 1 1 calc R
H28B H 0.7379 0.7322 0.2900 0.071 Uiso 1 1 calc R
H28C H 0.8614 0.7436 0.2556 0.071 Uiso 1 1 calc R
C29 C 0.8471(4) 0.6105(3) 0.1367(4) 0.0489(13) Uani 1 1 d .
H29A H 0.9059 0.6534 0.1188 0.073 Uiso 1 1 calc R
H29B H 0.8151 0.5764 0.0898 0.073 Uiso 1 1 calc R
H29C H 0.8783 0.5706 0.1741 0.073 Uiso 1 1 calc R
C30 C 1.0071(3) 0.4138(3) 0.2400(2) 0.0268(8) Uani 1 1 d .
C31 C 0.9260(3) 0.3879(3) 0.1778(2) 0.0260(8) Uani 1 1 d .
C32 C 0.8169(3) 0.3843(3) 0.2155(2) 0.0262(8) Uani 1 1 d .
C33 C 0.8327(4) 0.4015(3) 0.3013(3) 0.0305(9) Uani 1 1 d .
C34 C 0.9501(4) 0.4226(3) 0.3158(2) 0.0287(9) Uani 1 1 d .
C35 C 1.1314(4) 0.4324(3) 0.2242(3) 0.0351(10) Uani 1 1 d .
H35A H 1.1651 0.3764 0.2155 0.053 Uiso 1 1 calc R
H35B H 1.1666 0.4649 0.2708 0.053 Uiso 1 1 calc R
H35C H 1.1418 0.4676 0.1761 0.053 Uiso 1 1 calc R
C36 C 0.9497(4) 0.3830(3) 0.0871(3) 0.0357(10) Uani 1 1 d .
H36A H 0.9845 0.4398 0.0706 0.054 Uiso 1 1 calc R
H36B H 0.8800 0.3694 0.0573 0.054 Uiso 1 1 calc R
H36C H 0.9997 0.3367 0.0755 0.054 Uiso 1 1 calc R
C37 C 0.7066(4) 0.3867(3) 0.1704(3) 0.0395(11) Uani 1 1 d .
H37A H 0.6460 0.3623 0.2040 0.059 Uiso 1 1 calc R
H37B H 0.7086 0.3516 0.1198 0.059 Uiso 1 1 calc R
H37C H 0.6946 0.4478 0.1585 0.059 Uiso 1 1 calc R
C38 C 0.7414(4) 0.4131(3) 0.3641(3) 0.0454(12) Uani 1 1 d .
H38A H 0.7548 0.3777 0.4109 0.068 Uiso 1 1 calc R
H38B H 0.6691 0.3935 0.3402 0.068 Uiso 1 1 calc R
H38C H 0.7422 0.4754 0.3814 0.068 Uiso 1 1 calc R
C39 C 1.0001(4) 0.4584(3) 0.3966(3) 0.0419(11) Uani 1 1 d .
H39A H 0.9500 0.4980 0.4226 0.063 Uiso 1 1 calc R
H39B H 1.0719 0.4908 0.3872 0.063 Uiso 1 1 calc R
H39C H 1.0105 0.4092 0.4316 0.063 Uiso 1 1 calc R
C40 C 0.8994(3) 0.1289(3) 0.1855(2) 0.0282(9) Uani 1 1 d .
C41 C 0.7962(4) 0.1697(3) 0.1746(3) 0.0336(10) Uani 1 1 d .
C42 C 0.7426(3) 0.1745(3) 0.2518(3) 0.0327(10) Uani 1 1 d .
C43 C 0.8111(3) 0.1361(3) 0.3109(3) 0.0311(9) Uani 1 1 d .
C44 C 0.9057(3) 0.1040(3) 0.2676(3) 0.0288(9) Uani 1 1 d .
C45 C 0.9802(4) 0.1079(3) 0.1173(3) 0.0418(11) Uani 1 1 d .
H45A H 1.0549 0.1061 0.1397 0.063 Uiso 1 1 calc R
H45B H 0.9807 0.1537 0.0772 0.063 Uiso 1 1 calc R
H45C H 0.9563 0.0506 0.0914 0.063 Uiso 1 1 calc R
C46 C 0.7469(5) 0.1853(4) 0.0913(3) 0.0542(14) Uani 1 1 d .
H46A H 0.6720 0.2044 0.0978 0.081 Uiso 1 1 calc R
H46B H 0.7437 0.1304 0.0583 0.081 Uiso 1 1 calc R
H46C H 0.7937 0.2310 0.0646 0.081 Uiso 1 1 calc R
C47 C 0.6226(4) 0.1976(4) 0.2689(4) 0.0553(14) Uani 1 1 d .
H47A H 0.5929 0.2247 0.2215 0.083 Uiso 1 1 calc R
H47B H 0.6224 0.2390 0.3155 0.083 Uiso 1 1 calc R
H47C H 0.5764 0.1437 0.2804 0.083 Uiso 1 1 calc R
C48 C 0.7826(4) 0.1221(4) 0.3995(3) 0.0478(12) Uani 1 1 d .
H48A H 0.7202 0.1563 0.4147 0.072 Uiso 1 1 calc R
H48B H 0.8471 0.1417 0.4334 0.072 Uiso 1 1 calc R
H48C H 0.7623 0.0594 0.4072 0.072 Uiso 1 1 calc R
C49 C 0.9867(4) 0.0424(3) 0.3004(3) 0.0374(10) Uani 1 1 d .
H49A H 0.9555 -0.0188 0.2929 0.056 Uiso 1 1 calc R
H49B H 0.9998 0.0561 0.3580 0.056 Uiso 1 1 calc R
H49C H 1.0570 0.0501 0.2713 0.056 Uiso 1 1 calc R
C50 C 1.2555(3) 0.1390(3) 0.3406(3) 0.0307(9) Uani 1 1 d .
H50 H 1.2055 0.0843 0.3475 0.037 Uiso 1 1 calc R
C51 C 1.2828(4) 0.1405(3) 0.2485(3) 0.0415(11) Uani 1 1 d .
H51A H 1.3408 0.1877 0.2390 0.062 Uiso 1 1 calc R
H51B H 1.2159 0.1512 0.2180 0.062 Uiso 1 1 calc R
H51C H 1.3087 0.0837 0.2306 0.062 Uiso 1 1 calc R
C52 C 1.3643(4) 0.1254(3) 0.3904(3) 0.0457(12) Uani 1 1 d .
H52A H 1.3975 0.0728 0.3692 0.068 Uiso 1 1 calc R
H52B H 1.3454 0.1179 0.4473 0.068 Uiso 1 1 calc R
H52C H 1.4173 0.1771 0.3857 0.068 Uiso 1 1 calc R
C53 C 1.2738(4) 0.3423(3) 0.3911(3) 0.0372(10) Uani 1 1 d .
H53 H 1.2250 0.3919 0.3861 0.045 Uiso 1 1 calc R
C54 C 1.3601(4) 0.3529(3) 0.3205(3) 0.0473(12) Uani 1 1 d .
H54A H 1.3900 0.4146 0.3191 0.071 Uiso 1 1 calc R
H54B H 1.3234 0.3353 0.2690 0.071 Uiso 1 1 calc R
H54C H 1.4207 0.3153 0.3296 0.071 Uiso 1 1 calc R
C55 C 1.3383(5) 0.3613(4) 0.4729(3) 0.0571(14) Uani 1 1 d .
H55A H 1.3862 0.3137 0.4821 0.086 Uiso 1 1 calc R
H55B H 1.2852 0.3647 0.5172 0.086 Uiso 1 1 calc R
H55C H 1.3837 0.4174 0.4706 0.086 Uiso 1 1 calc R
C56 C 1.1332(5) 0.2069(4) 0.4932(3) 0.0473(12) Uani 1 1 d .
H56 H 1.2031 0.2207 0.5253 0.057 Uiso 1 1 calc R
C57 C 1.0973(6) 0.1136(4) 0.5119(4) 0.0736(18) Uani 1 1 d .
H57A H 1.0947 0.1077 0.5706 0.110 Uiso 1 1 calc R
H57B H 1.1503 0.0744 0.4888 0.110 Uiso 1 1 calc R
H57C H 1.0236 0.0975 0.4887 0.110 Uiso 1 1 calc R
C58 C 1.0504(5) 0.2709(4) 0.5302(3) 0.0553(14) Uani 1 1 d .
H58A H 0.9816 0.2654 0.4984 0.083 Uiso 1 1 calc R
H58B H 1.0836 0.3317 0.5292 0.083 Uiso 1 1 calc R
H58C H 1.0341 0.2556 0.5860 0.083 Uiso 1 1 calc R

loop_
_atom_site_aniso_label
_atom_site_aniso_U_11
_atom_site_aniso_U_22
_atom_site_aniso_U_33
_atom_site_aniso_U_23
_atom_site_aniso_U_13
_atom_site_aniso_U_12
Ti1 0.0186(3) 0.0222(4) 0.0229(4) 0.0000(3) -0.0012(3) 0.0030(3)
Ti2 0.0182(3) 0.0220(4) 0.0243(4) 0.0000(3) -0.0018(3) 0.0042(3)
Si1 0.0173(5) 0.0281(6) 0.0322(6) 0.0033(4) -0.0002(4) 0.0028(4)
Si2 0.0202(5) 0.0292(6) 0.0257(6) 0.0030(4) -0.0019(4) 0.0044(4)
O1 0.0234(14) 0.0235(14) 0.0306(15) 0.0017(11) 0.0027(11) 0.0004(11)
O2 0.0213(13) 0.0233(14) 0.0322(15) 0.0019(11) -0.0049(11) 0.0035(11)
C1 0.034(2) 0.022(2) 0.044(3) -0.0050(18) -0.0055(19) 0.0063(17)
C2 0.038(2) 0.024(2) 0.035(2) -0.0031(17) -0.0048(18) 0.0055(17)
C3 0.031(2) 0.028(2) 0.032(2) 0.0000(17) -0.0019(17) 0.0107(17)
C4 0.036(2) 0.027(2) 0.032(2) -0.0034(17) 0.0032(18) 0.0118(17)
C5 0.044(3) 0.026(2) 0.032(2) -0.0064(17) -0.0073(19) 0.0110(18)
C6 0.040(3) 0.035(3) 0.078(4) -0.013(2) -0.011(3) -0.006(2)
C7 0.058(3) 0.037(3) 0.046(3) 0.011(2) 0.007(2) 0.011(2)
C8 0.043(3) 0.042(3) 0.047(3) 0.001(2) -0.012(2) 0.016(2)
C9 0.050(3) 0.043(3) 0.045(3) -0.004(2) 0.012(2) 0.014(2)
C10 0.068(3) 0.046(3) 0.037(3) -0.012(2) -0.016(2) 0.018(3)
C11 0.0239(19) 0.024(2) 0.026(2) 0.0017(15) 0.0025(15) -0.0015(15)
C12 0.0239(19) 0.025(2) 0.028(2) 0.0045(16) -0.0025(16) -0.0025(15)
C13 0.023(2) 0.028(2) 0.032(2) 0.0026(17) 0.0016(16) 0.0008(16)
C14 0.036(2) 0.027(2) 0.025(2) 0.0025(16) 0.0009(17) -0.0033(17)
C15 0.027(2) 0.021(2) 0.030(2) 0.0044(16) -0.0037(16) -0.0010(15)
C16 0.032(2) 0.027(2) 0.043(3) -0.0049(18) 0.0015(19) -0.0018(18)
C17 0.033(2) 0.037(2) 0.031(2) 0.0036(18) -0.0091(18) -0.0040(18)
C18 0.029(2) 0.044(3) 0.050(3) 0.001(2) 0.008(2) 0.0048(19)
C19 0.056(3) 0.042(3) 0.030(2) 0.007(2) 0.006(2) 0.001(2)
C20 0.033(2) 0.037(3) 0.044(3) 0.013(2) -0.009(2) 0.0003(19)
C21 0.030(2) 0.036(3) 0.066(3) 0.014(2) -0.002(2) -0.0031(19)
C22 0.032(3) 0.056(3) 0.099(5) 0.031(3) -0.005(3) -0.008(2)
C23 0.038(3) 0.047(3) 0.107(5) 0.036(3) -0.002(3) -0.001(2)
C24 0.023(2) 0.050(3) 0.033(2) 0.0015(19) 0.0022(17) 0.0042(19)
C25 0.037(3) 0.074(4) 0.035(3) 0.003(2) -0.009(2) 0.006(2)
C26 0.044(3) 0.099(5) 0.039(3) -0.001(3) 0.008(2) 0.010(3)
C27 0.023(2) 0.031(2) 0.048(3) 0.0078(19) -0.0054(18) -0.0008(17)
C28 0.035(3) 0.064(3) 0.042(3) 0.012(2) -0.013(2) 0.002(2)
C29 0.032(2) 0.042(3) 0.075(4) 0.007(2) -0.004(2) 0.014(2)
C30 0.030(2) 0.022(2) 0.029(2) -0.0007(16) -0.0040(16) 0.0061(16)
C31 0.030(2) 0.023(2) 0.026(2) 0.0007(16) -0.0025(16) 0.0081(16)
C32 0.026(2) 0.023(2) 0.031(2) 0.0028(16) -0.0018(16) 0.0087(16)
C33 0.036(2) 0.028(2) 0.029(2) 0.0027(17) 0.0031(17) 0.0136(17)
C34 0.043(2) 0.0190(19) 0.024(2) -0.0009(16) -0.0040(17) 0.0083(17)
C35 0.033(2) 0.033(2) 0.039(3) 0.0060(19) -0.0043(19) -0.0033(18)
C36 0.037(2) 0.040(3) 0.031(2) 0.0044(18) -0.0010(18) 0.0048(19)
C37 0.035(2) 0.039(3) 0.047(3) 0.002(2) -0.007(2) 0.014(2)
C38 0.046(3) 0.050(3) 0.043(3) 0.000(2) 0.009(2) 0.021(2)
C39 0.056(3) 0.036(3) 0.034(2) -0.0115(19) -0.010(2) 0.012(2)
C40 0.031(2) 0.023(2) 0.030(2) -0.0049(16) -0.0016(17) -0.0011(16)
C41 0.035(2) 0.025(2) 0.041(2) -0.0028(18) -0.0150(19) 0.0010(17)
C42 0.020(2) 0.026(2) 0.052(3) -0.0042(19) 0.0002(18) 0.0004(16)
C43 0.027(2) 0.029(2) 0.036(2) 0.0006(17) -0.0020(17) -0.0035(17)
C44 0.023(2) 0.026(2) 0.037(2) 0.0000(17) -0.0047(17) -0.0022(16)
C45 0.048(3) 0.041(3) 0.037(3) -0.008(2) 0.005(2) 0.005(2)
C46 0.068(4) 0.045(3) 0.049(3) -0.005(2) -0.032(3) 0.004(3)
C47 0.023(2) 0.043(3) 0.099(5) 0.000(3) 0.005(2) 0.002(2)
C48 0.050(3) 0.047(3) 0.043(3) 0.001(2) 0.012(2) -0.013(2)
C49 0.036(2) 0.025(2) 0.051(3) 0.0064(19) -0.007(2) 0.0003(18)
C50 0.022(2) 0.030(2) 0.040(2) 0.0045(18) -0.0016(17) 0.0039(16)
C51 0.036(2) 0.045(3) 0.044(3) -0.006(2) 0.001(2) 0.006(2)
C52 0.032(2) 0.046(3) 0.060(3) 0.008(2) -0.008(2) 0.013(2)
C53 0.030(2) 0.034(2) 0.046(3) -0.0047(19) -0.0095(19) 0.0010(18)
C54 0.038(3) 0.038(3) 0.066(3) 0.008(2) 0.000(2) -0.006(2)
C55 0.052(3) 0.060(3) 0.057(3) -0.012(3) -0.021(3) -0.007(3)
C56 0.052(3) 0.057(3) 0.036(3) 0.012(2) 0.006(2) 0.016(2)
C57 0.095(5) 0.075(4) 0.053(4) 0.021(3) 0.016(3) 0.009(4)
C58 0.051(3) 0.084(4) 0.034(3) 0.007(3) 0.009(2) 0.023(3)

loop_
_atom_type_symbol
_atom_type_description
_atom_type_scat_dispersion_real
_atom_type_scat_dispersion_imag
_atom_type_scat_source
C C 0.0033 0.0016 'International Tables Vol C Tables 4.2.6.8 and 6.1.1.4'
H H 0.0000 0.0000 'International Tables Vol C Tables 4.2.6.8 and 6.1.1.4'
O O 0.0106 0.0060 'International Tables Vol C Tables 4.2.6.8 and 6.1.1.4'
Si Si 0.0817 0.0704 'International Tables Vol C Tables 4.2.6.8 and 6.1.1.4'
Ti Ti 0.2776 0.4457 'International Tables Vol C Tables 4.2.6.8 and 6.1.1.4'

loop_
_geom_angle_atom_site_label_1
_geom_angle_atom_site_label_2
_geom_angle_atom_site_label_3
_geom_angle
O1 Ti1 C5 112.29(14)
O1 Ti1 C12 108.25(13)
C5 Ti1 C12 139.44(15)
O1 Ti1 C1 83.02(13)
C5 Ti1 C1 34.62(16)
C12 Ti1 C1 159.22(14)
O1 Ti1 C2 87.76(13)
C5 Ti1 C2 57.15(15)
C12 Ti1 C2 126.63(14)
C1 Ti1 C2 34.27(14)
O1 Ti1 C15 95.71(13)
C5 Ti1 C15 116.78(15)
C12 Ti1 C15 56.94(13)
C1 Ti1 C15 141.13(14)
C2 Ti1 C15 173.90(14)
O1 Ti1 C11 84.29(12)
C5 Ti1 C11 150.13(15)
C12 Ti1 C11 34.22(13)
C1 Ti1 C11 165.59(14)
C2 Ti1 C11 151.68(14)
C15 Ti1 C11 34.16(13)
O1 Ti1 C3 120.32(13)
C5 Ti1 C3 56.94(14)
C12 Ti1 C3 102.55(14)
C1 Ti1 C3 56.88(14)
C2 Ti1 C3 34.14(14)
C15 Ti1 C3 143.56(14)
C11 Ti1 C3 136.65(14)
O1 Ti1 C14 129.67(13)
C5 Ti1 C14 95.20(15)
C12 Ti1 C14 56.48(13)
C1 Ti1 C14 129.33(15)
C2 Ti1 C14 141.64(15)
C15 Ti1 C14 34.18(14)
C11 Ti1 C14 56.44(13)
C3 Ti1 C14 109.99(15)
O1 Ti1 C4 138.91(13)
C5 Ti1 C4 34.01(14)
C12 Ti1 C4 109.02(14)
C1 Ti1 C4 56.31(15)
C2 Ti1 C4 55.94(15)
C15 Ti1 C4 118.98(14)
C11 Ti1 C4 136.79(14)
C3 Ti1 C4 33.49(14)
C14 Ti1 C4 86.06(14)
O1 Ti1 C13 139.91(12)
C5 Ti1 C13 106.30(15)
C12 Ti1 C13 34.07(13)
C1 Ti1 C13 137.03(14)
C2 Ti1 C13 123.27(14)
C15 Ti1 C13 56.12(13)
C11 Ti1 C13 56.17(13)
C3 Ti1 C13 89.58(14)
C14 Ti1 C13 33.28(13)
C4 Ti1 C13 80.80(14)
O2 Ti2 C43 100.24(13)
O2 Ti2 C44 82.79(12)
C43 Ti2 C44 34.89(14)
O2 Ti2 C40 101.92(13)
C43 Ti2 C40 57.48(14)
C44 Ti2 C40 34.04(14)
O2 Ti2 C31 117.17(13)
C43 Ti2 C31 142.32(14)
C44 Ti2 C31 141.31(14)
C40 Ti2 C31 107.28(14)
O2 Ti2 C30 86.47(12)
C43 Ti2 C30 167.16(14)
C44 Ti2 C30 157.93(14)
C40 Ti2 C30 132.14(14)
C31 Ti2 C30 34.22(13)
O2 Ti2 C33 117.15(13)
C43 Ti2 C33 110.64(15)
C44 Ti2 C33 145.28(14)
C40 Ti2 C33 140.90(14)
C31 Ti2 C33 57.08(14)
C30 Ti2 C33 56.55(14)
O2 Ti2 C34 86.72(12)
C43 Ti2 C34 134.90(15)
C44 Ti2 C34 162.06(14)
C40 Ti2 C34 163.89(14)
C31 Ti2 C34 56.63(13)
C30 Ti2 C34 33.83(14)
C33 Ti2 C34 33.87(14)
O2 Ti2 C32 140.64(12)
C43 Ti2 C32 114.29(14)
C44 Ti2 C32 136.54(13)
C40 Ti2 C32 112.11(14)
C31 Ti2 C32 34.32(13)
C30 Ti2 C32 56.19(13)
C33 Ti2 C32 33.71(13)
C34 Ti2 C32 55.75(13)
O2 Ti2 C42 134.11(13)
C43 Ti2 C42 34.10(14)
C44 Ti2 C42 56.35(13)
C40 Ti2 C42 56.24(14)
C31 Ti2 C42 108.23(14)
C30 Ti2 C42 139.02(14)
C33 Ti2 C42 92.40(14)
C34 Ti2 C42 125.88(14)
C32 Ti2 C42 83.01(14)
O2 Ti2 C41 135.29(13)
C43 Ti2 C41 56.35(15)
C44 Ti2 C41 55.93(14)
C40 Ti2 C41 33.87(14)
C31 Ti2 C41 91.22(14)
C30 Ti2 C41 125.12(14)
C33 Ti2 C41 107.15(14)
C34 Ti2 C41 137.56(14)
C32 Ti2 C41 81.95(13)
C42 Ti2 C41 33.15(15)
O1 Si1 C27 107.07(17)
O1 Si1 C24 108.35(16)
C27 Si1 C24 109.8(2)
O1 Si1 C21 114.22(19)
C27 Si1 C21 108.1(2)
C24 Si1 C21 109.3(2)
O2 Si2 C50 111.83(16)
O2 Si2 C56 111.40(19)
C50 Si2 C56 107.0(2)
O2 Si2 C53 110.99(17)
C50 Si2 C53 109.27(19)
C56 Si2 C53 106.1(2)
Si1 O1 Ti1 172.48(17)
Si2 O2 Ti2 174.99(18)
C2 C1 C5 107.6(4)
C2 C1 C6 127.7(5)
C5 C1 C6 124.5(4)
C2 C1 Ti1 73.0(2)
C5 C1 Ti1 72.3(2)
C6 C1 Ti1 123.6(3)
C1 C2 C3 108.3(4)
C1 C2 C7 127.6(4)
C3 C2 C7 124.0(4)
C1 C2 Ti1 72.7(2)
C3 C2 Ti1 73.5(2)
C7 C2 Ti1 123.1(3)
C4 C3 C2 108.0(4)
C4 C3 C8 126.9(4)
C2 C3 C8 124.4(4)
C4 C3 Ti1 74.9(2)
C2 C3 Ti1 72.4(2)
C8 C3 Ti1 126.3(3)
C3 C4 C5 108.3(4)
C3 C4 C9 126.8(4)
C5 C4 C9 123.2(4)
C3 C4 Ti1 71.6(2)
C5 C4 Ti1 70.2(2)
C9 C4 Ti1 135.5(3)
C4 C5 C1 107.5(4)
C4 C5 C10 127.0(4)
C1 C5 C10 124.5(4)
C4 C5 Ti1 75.8(2)
C1 C5 Ti1 73.1(2)
C10 C5 Ti1 125.5(3)
C1 C6 H6A 109.5
C1 C6 H6B 109.5
H6A C6 H6B 109.5
C1 C6 H6C 109.5
H6A C6 H6C 109.5
H6B C6 H6C 109.5
C2 C7 H7A 109.5
C2 C7 H7B 109.5
H7A C7 H7B 109.5
C2 C7 H7C 109.5
H7A C7 H7C 109.5
H7B C7 H7C 109.5
C3 C8 H8A 109.5
C3 C8 H8B 109.5
H8A C8 H8B 109.5
C3 C8 H8C 109.5
H8A C8 H8C 109.5
H8B C8 H8C 109.5
C4 C9 H9A 109.5
C4 C9 H9B 109.5
H9A C9 H9B 109.5
C4 C9 H9C 109.5
H9A C9 H9C 109.5
H9B C9 H9C 109.5
C5 C10 H10A 109.5
C5 C10 H10B 109.5
H10A C10 H10B 109.5
C5 C10 H10C 109.5
H10A C10 H10C 109.5
H10B C10 H10C 109.5
C12 C11 C15 107.8(3)
C12 C11 C16 124.6(4)
C15 C11 C16 126.8(4)
C12 C11 Ti1 72.0(2)
C15 C11 Ti1 72.5(2)
C16 C11 Ti1 128.9(3)
C11 C12 C13 108.1(3)
C11 C12 C17 125.6(4)
C13 C12 C17 125.4(4)
C11 C12 Ti1 73.7(2)
C13 C12 Ti1 76.0(2)
C17 C12 Ti1 124.6(3)
C14 C13 C12 107.9(3)
C14 C13 C18 127.8(4)
C12 C13 C18 122.8(4)
C14 C13 Ti1 72.8(2)
C12 C13 Ti1 70.0(2)
C18 C13 Ti1 133.7(3)
C13 C14 C15 107.8(3)
C13 C14 C19 128.0(4)
C15 C14 C19 123.2(4)
C13 C14 Ti1 74.0(2)
C15 C14 Ti1 70.9(2)
C19 C14 Ti1 129.7(3)
C11 C15 C14 108.2(3)
C11 C15 C20 127.3(4)
C14 C15 C20 124.4(4)
C11 C15 Ti1 73.4(2)
C14 C15 Ti1 74.9(2)
C20 C15 Ti1 121.3(3)
C11 C16 H16A 109.5
C11 C16 H16B 109.5
H16A C16 H16B 109.5
C11 C16 H16C 109.5
H16A C16 H16C 109.5
H16B C16 H16C 109.5
C12 C17 H17A 109.5
C12 C17 H17B 109.5
H17A C17 H17B 109.5
C12 C17 H17C 109.5
H17A C17 H17C 109.5
H17B C17 H17C 109.5
C13 C18 H18A 109.5
C13 C18 H18B 109.5
H18A C18 H18B 109.5
C13 C18 H18C 109.5
H18A C18 H18C 109.5
H18B C18 H18C 109.5
C14 C19 H19A 109.5
C14 C19 H19B 109.5
H19A C19 H19B 109.5
C14 C19 H19C 109.5
H19A C19 H19C 109.5
H19B C19 H19C 109.5
C15 C20 H20A 109.5
C15 C20 H20B 109.5
H20A C20 H20B 109.5
C15 C20 H20C 109.5
H20A C20 H20C 109.5
H20B C20 H20C 109.5
C22 C21 C23 108.8(4)
C22 C21 Si1 115.7(4)
C23 C21 Si1 115.2(3)
C22 C21 H21 105.4
C23 C21 H21 105.4
Si1 C21 H21 105.4
C21 C22 H22A 109.5
C21 C22 H22B 109.5
H22A C22 H22B 109.5
C21 C22 H22C 109.5
H22A C22 H22C 109.5
H22B C22 H22C 109.5
C21 C23 H23A 109.5
C21 C23 H23B 109.5
H23A C23 H23B 109.5
C21 C23 H23C 109.5
H23A C23 H23C 109.5
H23B C23 H23C 109.5
C25 C24 C26 109.2(4)
C25 C24 Si1 112.9(3)
C26 C24 Si1 117.0(3)
C25 C24 H24 105.6
C26 C24 H24 105.6
Si1 C24 H24 105.6
C24 C25 H25A 109.5
C24 C25 H25B 109.5
H25A C25 H25B 109.5
C24 C25 H25C 109.5
H25A C25 H25C 109.5
H25B C25 H25C 109.5
C24 C26 H26A 109.5
C24 C26 H26B 109.5
H26A C26 H26B 109.5
C24 C26 H26C 109.5
H26A C26 H26C 109.5
H26B C26 H26C 109.5
C29 C27 C28 111.0(4)
C29 C27 Si1 117.4(3)
C28 C27 Si1 112.6(3)
C29 C27 H27 104.8
C28 C27 H27 104.8
Si1 C27 H27 104.8
C27 C28 H28A 109.5
C27 C28 H28B 109.5
H28A C28 H28B 109.5
C27 C28 H28C 109.5
H28A C28 H28C 109.5
H28B C28 H28C 109.5
C27 C29 H29A 109.5
C27 C29 H29B 109.5
H29A C29 H29B 109.5
C27 C29 H29C 109.5
H29A C29 H29C 109.5
H29B C29 H29C 109.5
C34 C30 C31 108.4(4)
C34 C30 C35 127.7(4)
C31 C30 C35 123.9(4)
C34 C30 Ti2 74.1(2)
C31 C30 Ti2 72.1(2)
C35 C30 Ti2 121.9(3)
C30 C31 C32 107.3(3)
C30 C31 C36 125.2(4)
C32 C31 C36 126.5(4)
C30 C31 Ti2 73.7(2)
C32 C31 Ti2 75.1(2)
C36 C31 Ti2 125.8(3)
C33 C32 C31 108.1(3)
C33 C32 C37 125.0(4)
C31 C32 C37 125.1(4)
C33 C32 Ti2 72.2(2)
C31 C32 Ti2 70.6(2)
C37 C32 Ti2 135.0(3)
C32 C33 C34 107.7(4)
C32 C33 C38 126.6(4)
C34 C33 C38 124.8(4)
C32 C33 Ti2 74.1(2)
C34 C33 Ti2 73.5(2)
C38 C33 Ti2 126.8(3)
C30 C34 C33 108.3(3)
C30 C34 C39 127.0(4)
C33 C34 C39 124.3(4)
C30 C34 Ti2 72.1(2)
C33 C34 Ti2 72.7(2)
C39 C34 Ti2 126.5(3)
C30 C35 H35A 109.5
C30 C35 H35B 109.5
H35A C35 H35B 109.5
C30 C35 H35C 109.5
H35A C35 H35C 109.5
H35B C35 H35C 109.5
C31 C36 H36A 109.5
C31 C36 H36B 109.5
H36A C36 H36B 109.5
C31 C36 H36C 109.5
H36A C36 H36C 109.5
H36B C36 H36C 109.5
C32 C37 H37A 109.5
C32 C37 H37B 109.5
H37A C37 H37B 109.5
C32 C37 H37C 109.5
H37A C37 H37C 109.5
H37B C37 H37C 109.5
C33 C38 H38A 109.5
C33 C38 H38B 109.5
H38A C38 H38B 109.5
C33 C38 H38C 109.5
H38A C38 H38C 109.5
H38B C38 H38C 109.5
C34 C39 H39A 109.5
C34 C39 H39B 109.5
H39A C39 H39B 109.5
C34 C39 H39C 109.5
H39A C39 H39C 109.5
H39B C39 H39C 109.5
C44 C40 C41 108.1(4)
C44 C40 C45 126.7(4)
C41 C40 C45 124.8(4)
C44 C40 Ti2 72.9(2)
C41 C40 Ti2 76.4(2)
C45 C40 Ti2 121.7(3)
C42 C41 C40 107.9(4)
C42 C41 C46 127.8(4)
C40 C41 C46 123.2(4)
C42 C41 Ti2 72.7(2)
C40 C41 Ti2 69.7(2)
C46 C41 Ti2 132.5(3)
C41 C42 C43 108.4(4)
C41 C42 C47 127.3(4)
C43 C42 C47 123.1(4)
C41 C42 Ti2 74.2(2)
C43 C42 Ti2 69.8(2)
C47 C42 Ti2 131.2(3)
C42 C43 C44 107.0(4)
C42 C43 C48 126.3(4)
C44 C43 C48 126.4(4)
C42 C43 Ti2 76.1(2)
C44 C43 Ti2 73.1(2)
C48 C43 Ti2 121.9(3)
C40 C44 C43 108.3(4)
C40 C44 C49 125.2(4)
C43 C44 C49 125.9(4)
C40 C44 Ti2 73.0(2)
C43 C44 Ti2 72.0(2)
C49 C44 Ti2 128.0(3)
C40 C45 H45A 109.5
C40 C45 H45B 109.5
H45A C45 H45B 109.5
C40 C45 H45C 109.5
H45A C45 H45C 109.5
H45B C45 H45C 109.5
C41 C46 H46A 109.5
C41 C46 H46B 109.5
H46A C46 H46B 109.5
C41 C46 H46C 109.5
H46A C46 H46C 109.5
H46B C46 H46C 109.5
C42 C47 H47A 109.5
C42 C47 H47B 109.5
H47A C47 H47B 109.5
C42 C47 H47C 109.5
H47A C47 H47C 109.5
H47B C47 H47C 109.5
C43 C48 H48A 109.5
C43 C48 H48B 109.5
H48A C48 H48B 109.5
C43 C48 H48C 109.5
H48A C48 H48C 109.5
H48B C48 H48C 109.5
C44 C49 H49A 109.5
C44 C49 H49B 109.5
H49A C49 H49B 109.5
C44 C49 H49C 109.5
H49A C49 H49C 109.5
H49B C49 H49C 109.5
C51 C50 C52 109.7(4)
C51 C50 Si2 116.0(3)
C52 C50 Si2 113.5(3)
C51 C50 H50 105.6
C52 C50 H50 105.6
Si2 C50 H50 105.6
C50 C51 H51A 109.5
C50 C51 H51B 109.5
H51A C51 H51B 109.5
C50 C51 H51C 109.5
H51A C51 H51C 109.5
H51B C51 H51C 109.5
C50 C52 H52A 109.5
C50 C52 H52B 109.5
H52A C52 H52B 109.5
C50 C52 H52C 109.5
H52A C52 H52C 109.5
H52B C52 H52C 109.5
C55 C53 C54 107.8(4)
C55 C53 Si2 116.7(4)
C54 C53 Si2 114.6(3)
C55 C53 H53 105.6
C54 C53 H53 105.6
Si2 C53 H53 105.6
C53 C54 H54A 109.5
C53 C54 H54B 109.5
H54A C54 H54B 109.5
C53 C54 H54C 109.5
H54A C54 H54C 109.5
H54B C54 H54C 109.5
C53 C55 H55A 109.5
C53 C55 H55B 109.5
H55A C55 H55B 109.5
C53 C55 H55C 109.5
H55A C55 H55C 109.5
H55B C55 H55C 109.5
C57 C56 C58 110.4(5)
C57 C56 Si2 119.1(4)
C58 C56 Si2 112.5(3)
C57 C56 H56 104.4
C58 C56 H56 104.4
Si2 C56 H56 104.4
C56 C57 H57A 109.5
C56 C57 H57B 109.5
H57A C57 H57B 109.5
C56 C57 H57C 109.5
H57A C57 H57C 109.5
H57B C57 H57C 109.5
C56 C58 H58A 109.5
C56 C58 H58B 109.5
H58A C58 H58B 109.5
C56 C58 H58C 109.5
H58A C58 H58C 109.5
H58B C58 H58C 109.5

loop_
_geom_bond_atom_site_label_1
_geom_bond_atom_site_label_2
_geom_bond_distance
Ti1 O1 1.919(3)
Ti1 C5 2.388(4)
Ti1 C12 2.394(4)
Ti1 C1 2.399(4)
Ti1 C2 2.403(4)
Ti1 C15 2.405(4)
Ti1 C11 2.416(4)
Ti1 C3 2.417(4)
Ti1 C14 2.457(4)
Ti1 C4 2.460(4)
Ti1 C13 2.472(4)
Ti2 O2 1.924(3)
Ti2 C43 2.379(4)
Ti2 C44 2.393(4)
Ti2 C40 2.395(4)
Ti2 C31 2.395(4)
Ti2 C30 2.415(4)
Ti2 C33 2.430(4)
Ti2 C34 2.440(4)
Ti2 C32 2.453(4)
Ti2 C42 2.461(4)
Ti2 C41 2.481(4)
Si1 O1 1.638(3)
Si1 C27 1.897(4)
Si1 C24 1.901(4)
Si1 C21 1.908(5)
Si2 O2 1.637(3)
Si2 C50 1.893(4)
Si2 C56 1.911(5)
Si2 C53 1.912(4)
C1 C2 1.415(6)
C1 C5 1.424(7)
C1 C6 1.495(6)
C2 C3 1.415(6)
C2 C7 1.505(6)
C3 C4 1.406(6)
C3 C8 1.517(6)
C4 C5 1.420(6)
C4 C9 1.513(6)
C5 C10 1.498(6)
C6 H6A 0.9600
C6 H6B 0.9600
C6 H6C 0.9600
C7 H7A 0.9600
C7 H7B 0.9600
C7 H7C 0.9600
C8 H8A 0.9600
C8 H8B 0.9600
C8 H8C 0.9600
C9 H9A 0.9600
C9 H9B 0.9600
C9 H9C 0.9600
C10 H10A 0.9600
C10 H10B 0.9600
C10 H10C 0.9600
C11 C12 1.415(5)
C11 C15 1.416(5)
C11 C16 1.493(6)
C12 C13 1.427(6)
C12 C17 1.500(5)
C13 C14 1.412(6)
C13 C18 1.502(6)
C14 C15 1.429(6)
C14 C19 1.494(6)
C15 C20 1.511(5)
C16 H16A 0.9600
C16 H16B 0.9600
C16 H16C 0.9600
C17 H17A 0.9600
C17 H17B 0.9600
C17 H17C 0.9600
C18 H18A 0.9600
C18 H18B 0.9600
C18 H18C 0.9600
C19 H19A 0.9600
C19 H19B 0.9600
C19 H19C 0.9600
C20 H20A 0.9600
C20 H20B 0.9600
C20 H20C 0.9600
C21 C22 1.514(7)
C21 C23 1.536(7)
C21 H21 0.9800
C22 H22A 0.9600
C22 H22B 0.9600
C22 H22C 0.9600
C23 H23A 0.9600
C23 H23B 0.9600
C23 H23C 0.9600
C24 C25 1.534(6)
C24 C26 1.542(6)
C24 H24 0.9800
C25 H25A 0.9600
C25 H25B 0.9600
C25 H25C 0.9600
C26 H26A 0.9600
C26 H26B 0.9600
C26 H26C 0.9600
C27 C29 1.533(6)
C27 C28 1.537(6)
C27 H27 0.9800
C28 H28A 0.9600
C28 H28B 0.9600
C28 H28C 0.9600
C29 H29A 0.9600
C29 H29B 0.9600
C29 H29C 0.9600
C30 C34 1.413(6)
C30 C31 1.415(5)
C30 C35 1.501(6)
C31 C32 1.431(6)
C31 C36 1.500(6)
C32 C33 1.416(6)
C32 C37 1.501(6)
C33 C34 1.419(6)
C33 C38 1.506(6)
C34 C39 1.501(6)
C35 H35A 0.9600
C35 H35B 0.9600
C35 H35C 0.9600
C36 H36A 0.9600
C36 H36B 0.9600
C36 H36C 0.9600
C37 H37A 0.9600
C37 H37B 0.9600
C37 H37C 0.9600
C38 H38A 0.9600
C38 H38B 0.9600
C38 H38C 0.9600
C39 H39A 0.9600
C39 H39B 0.9600
C39 H39C 0.9600
C40 C44 1.401(6)
C40 C41 1.423(6)
C40 C45 1.508(6)
C41 C42 1.410(6)
C41 C46 1.505(6)
C42 C43 1.421(6)
C42 C47 1.515(6)
C43 C44 1.431(6)
C43 C48 1.498(6)
C44 C49 1.491(6)
C45 H45A 0.9600
C45 H45B 0.9600
C45 H45C 0.9600
C46 H46A 0.9600
C46 H46B 0.9600
C46 H46C 0.9600
C47 H47A 0.9600
C47 H47B 0.9600
C47 H47C 0.9600
C48 H48A 0.9600
C48 H48B 0.9600
C48 H48C 0.9600
C49 H49A 0.9600
C49 H49B 0.9600
C49 H49C 0.9600
C50 C51 1.533(6)
C50 C52 1.551(6)
C50 H50 0.9800
C51 H51A 0.9600
C51 H51B 0.9600
C51 H51C 0.9600
C52 H52A 0.9600
C52 H52B 0.9600
C52 H52C 0.9600
C53 C55 1.537(6)
C53 C54 1.544(7)
C53 H53 0.9800
C54 H54A 0.9600
C54 H54B 0.9600
C54 H54C 0.9600
C55 H55A 0.9600
C55 H55B 0.9600
C55 H55C 0.9600
C56 C57 1.465(8)
C56 C58 1.532(7)
C56 H56 0.9800
C57 H57A 0.9600
C57 H57B 0.9600
C57 H57C 0.9600
C58 H58A 0.9600
C58 H58B 0.9600
C58 H58C 0.9600
